data_2108339
loop_
_publ_author_name
'Kutniewska, Sylwia E.'
'Jarzembska, Katarzyna N.'
'Kami\'nski, Rados\/law'
'Stasyuk, Anton J.'
'Gryko, Daniel T.'
'Cyra\'nski, Micha\/l K.'

_publ_section_title
;
 Structural, energetic and spectroscopic studies of new luminescent
 complexes based on 2-(2'-hydroxyphenyl)imidazo[1,2-<i>a</i>]pyridines and
 1,2-phenylenediboronic acid
;
_journal_coeditor_code DK5074SUP1
_journal_issue 6
_journal_name_full 'Acta Crystallographica Section B'
_journal_page_first 725
_journal_page_last 737
_journal_paper_doi 10.1107/S2052520618015469
_journal_volume 74
_journal_year 2018
_chemical_formula_moiety 'C19 H13 B2 Br N2 O3'
_chemical_formula_sum 'C19 H13 B2 Br N2 O3'
_chemical_formula_weight 418.8
_space_group_IT_number 2
_symmetry_cell_setting triclinic
_symmetry_Int_Tables_number 2
_symmetry_space_group_name_Hall '-P 1'
_symmetry_space_group_name_H-M 'P -1'
_cell_angle_alpha 66.778(3)
_cell_angle_beta 82.477(3)
_cell_angle_gamma 86.204(3)
_cell_formula_units_Z 4
_cell_length_a 8.9492(7)
_cell_length_b 14.5926(12)
_cell_length_c 15.0762(12)
_cell_measurement_reflns_used 9881
_cell_measurement_temperature 100
_cell_measurement_theta_max 28.94
_cell_measurement_theta_min 3.3
_cell_volume 1793.5(3)
_diffrn_ambient_temperature 100
_diffrn_detector 'PHOTON 100'
_diffrn_measured_fraction_theta_full 0.98
_diffrn_measured_fraction_theta_max 0.91
_diffrn_measurement_device '\k-geometry diffractometer'
_diffrn_measurement_device_type 'Bruker D8 VENTURE'
_diffrn_measurement_method '\f or \w oscillation scans'
_diffrn_radiation_monochromator graphite
_diffrn_radiation_probe x-ray
_diffrn_radiation_type Mok\a
_diffrn_radiation_wavelength 0.71073
_diffrn_reflns_av_R_equivalents 0.0537
_diffrn_reflns_av_unetI/netI 0.0616
_diffrn_reflns_limit_h_max 13
_diffrn_reflns_limit_h_min -13
_diffrn_reflns_limit_k_max 21
_diffrn_reflns_limit_k_min -21
_diffrn_reflns_limit_l_max 22
_diffrn_reflns_limit_l_min -21
_diffrn_reflns_number 72753
_diffrn_reflns_theta_full 31.36
_diffrn_reflns_theta_max 32.73
_diffrn_reflns_theta_min 2.96
_diffrn_source sealed-tube
_exptl_absorpt_coefficient_mu 2.314
_exptl_absorpt_correction_T_max 0.7460
_exptl_absorpt_correction_T_min 0.6815
_exptl_absorpt_correction_type multi-scan
_exptl_absorpt_process_details
;
  Bruker AXS SADABS-2014/5, Apex3, Madison, Wisconsin, USA, 2015
;
_exptl_crystal_colour colourless
_exptl_crystal_density_diffrn 1.5512
_exptl_crystal_description block
_exptl_crystal_F_000 840
_exptl_crystal_size_max 0.280
_exptl_crystal_size_mid 0.171
_exptl_crystal_size_min 0.092
_refine_diff_density_max 3.73
_refine_diff_density_min -0.79
_refine_ls_extinction_method none
_refine_ls_goodness_of_fit_gt 2.43
_refine_ls_goodness_of_fit_ref 1.97
_refine_ls_hydrogen_treatment refall
_refine_ls_number_constraints 1689
_refine_ls_number_parameters 566
_refine_ls_number_reflns 12047
_refine_ls_number_restraints 26
_refine_ls_R_factor_all 0.1069
_refine_ls_R_factor_gt 0.0480
_refine_ls_shift/su_max 0.0189
_refine_ls_shift/su_mean 0.0012
_refine_ls_structure_factor_coef Fsqd
_refine_ls_weighting_details w=1/(\s^2^(I)+0.0004I^2^)
_refine_ls_weighting_scheme sigma
_refine_ls_wR_factor_gt 0.0958
_refine_ls_wR_factor_ref 0.1019
_reflns_number_gt 7212
_reflns_number_total 12047
_reflns_threshold_expression I>3\s(I)
_cod_data_source_file dk5074sup1.cif
_cod_data_source_block odba-d
_cod_depositor_comments
;
The following automatic conversions were performed:

'_diffrn_radiation_probe' value 'X-ray' changed to 'x-ray' according
to
/home/data/users/saulius/crontab/automatic-downloads/rss-feeds/IUCr/lib/dictionaries/cif_core.dic
dictionary named 'cif_core.dic' version 2.4.2 from 2011-04-26.

Automatic conversion script
Id: cif_fix_values 4973 2017-02-22 13:04:09Z antanas 
;
_cod_database_code 2108339

loop_
_space_group_symop_id
_space_group_symop_operation_xyz
1 x,y,z
2 -x,-y,-z

loop_
_atom_site_label
_atom_site_type_symbol
_atom_site_fract_x
_atom_site_fract_y
_atom_site_fract_z
_atom_site_adp_type
_atom_site_U_iso_or_equiv
_atom_site_site_symmetry_multiplicity
_atom_site_occupancy
_atom_site_calc_flag
Br1 Br 0.72056(3) 0.60623(2) 0.181589(19) Uani 0.02767(11) 2 1 d
O1 O 0.29092(17) -0.03593(12) 0.52095(11) Uani 0.0157(6) 2 1 d
O2 O 0.43056(16) 0.09949(11) 0.51705(11) Uani 0.0144(6) 2 1 d
O3 O 0.50466(17) 0.26646(12) 0.42160(11) Uani 0.0180(6) 2 1 d
B1 B 0.2966(3) 0.0570(2) 0.51839(18) Uani 0.0131(9) 2 1 d
B2 B 0.4074(3) 0.2040(2) 0.50760(19) Uani 0.0151(10) 2 1 d
N1 N 0.4637(2) 0.21537(14) 0.59749(13) Uani 0.0144(7) 2 1 d
N2 N 0.4966(2) 0.19935(15) 0.74527(14) Uani 0.0183(8) 2 1 d
C1 C 0.4300(3) 0.15803(18) 0.69256(17) Uani 0.0159(9) 2 1 d
C2 C 0.3424(3) 0.07184(19) 0.74038(18) Uani 0.0209(9) 2 1 d
C3 C 0.3281(3) 0.03025(19) 0.83981(18) Uani 0.0238(10) 2 1 d
C4 C 0.3993(3) 0.0733(2) 0.89218(18) Uani 0.0257(10) 2 1 d
C5 C 0.4819(3) 0.1570(2) 0.84486(18) Uani 0.0251(10) 2 1 d
C6 C 0.5712(3) 0.28423(18) 0.68149(18) Uani 0.0191(9) 2 1 d
C7 C 0.5491(3) 0.29390(17) 0.59076(17) Uani 0.0155(9) 2 1 d
C8 C 0.5945(2) 0.36898(17) 0.49466(17) Uani 0.0158(9) 2 1 d
C9 C 0.6620(3) 0.45883(18) 0.48029(18) Uani 0.0184(9) 2 1 d
C10 C 0.7036(3) 0.52888(19) 0.38814(19) Uani 0.0207(9) 2 1 d
C11 C 0.6741(3) 0.50881(18) 0.30865(17) Uani 0.0193(9) 2 1 d
C12 C 0.6083(3) 0.42172(19) 0.31880(18) Uani 0.0191(9) 2 1 d
C13 C 0.5665(2) 0.35069(18) 0.41361(17) Uani 0.0160(9) 2 1 d
C14 C 0.2291(3) 0.22189(17) 0.50571(16) Uani 0.0144(8) 2 1 d
C15 C 0.1634(2) 0.13282(17) 0.51499(16) Uani 0.0147(8) 2 1 d
C16 C 0.0075(3) 0.12682(19) 0.51715(17) Uani 0.0187(9) 2 1 d
C17 C -0.0835(3) 0.2104(2) 0.50891(19) Uani 0.0218(10) 2 1 d
C18 C -0.0189(3) 0.2996(2) 0.49794(19) Uani 0.0233(10) 2 1 d
C19 C 0.1359(3) 0.30518(18) 0.49656(17) Uani 0.0188(9) 2 1 d
H1o H 0.3910(13) -0.0647(18) 0.5108(19) Uiso 0.014(7) 2 1 d
H2 H 0.297(3) 0.0444(18) 0.6925(15) Uiso 0.0251 2 1 d
H3 H 0.258(2) -0.0351(12) 0.8722(17) Uiso 0.0285 2 1 d
H4 H 0.382(3) 0.0497(19) 0.9704(3) Uiso 0.0308 2 1 d
H5 H 0.530(3) 0.1992(17) 0.8792(17) Uiso 0.0302 2 1 d
H6 H 0.633(2) 0.3298(16) 0.7056(17) Uiso 0.0229 2 1 d
H9 H 0.675(3) 0.4769(18) 0.5419(11) Uiso 0.022 2 1 d
H10 H 0.752(3) 0.5995(9) 0.3762(18) Uiso 0.0249 2 1 d
H12 H 0.590(3) 0.4076(19) 0.2558(11) Uiso 0.023 2 1 d
H16 H -0.046(3) 0.0585(10) 0.5267(18) Uiso 0.0225 2 1 d
H17 H -0.2040(6) 0.2075(19) 0.5088(18) Uiso 0.0261 2 1 d
H18 H -0.082(2) 0.3682(10) 0.4876(18) Uiso 0.028 2 1 d
H19 H 0.184(3) 0.3736(10) 0.4914(18) Uiso 0.0225 2 1 d
Br2 Br 0.05274(3) 0.02847(2) 1.19386(2) Uani 0.03556(13) 2 1 d
O4 O 0.57948(18) 0.39765(12) 0.98467(11) Uani 0.0187(6) 2 1 d
O5 O 0.57061(19) 0.56489(13) 0.86603(11) Uani 0.0207(7) 2 1 d
O6 O 0.53723(19) 0.22455(13) 1.01301(11) Uani 0.0221(7) 2 1 d
B3 B 0.6188(3) 0.4688(2) 0.89453(19) Uani 0.0180(10) 2 1 d
B4 B 0.6508(3) 0.2996(2) 0.99513(19) Uani 0.0194(10) 2 1 d
N3 N 0.7316(2) 0.26363(15) 1.09036(13) Uani 0.0175(7) 2 1 d
N4 N 0.8717(2) 0.25682(16) 1.20356(14) Uani 0.0214(8) 2 1 d
C20 C 0.8641(3) 0.29243(18) 1.10489(17) Uani 0.0196(9) 2 1 d
C21 C 0.9840(3) 0.3482(2) 1.04002(18) Uani 0.0255(10) 2 1 d
C22 C 1.1066(3) 0.3642(2) 1.07805(20) Uani 0.0282(11) 2 1 d
C23 C 1.1118(3) 0.3258(2) 1.17989(19) Uani 0.0284(11) 2 1 d
C24 C 0.9947(3) 0.2724(2) 1.24092(18) Uani 0.0254(10) 2 1 d
C25 C 0.7411(3) 0.20622(19) 1.25110(17) Uani 0.0215(9) 2 1 d
C26 C 0.6545(3) 0.21151(18) 1.18055(16) Uani 0.0184(9) 2 1 d
C27 C 0.5082(3) 0.17192(18) 1.18682(17) Uani 0.0196(9) 2 1 d
C28 C 0.4222(3) 0.1206(2) 1.27462(18) Uani 0.0260(10) 2 1 d
C29 C 0.2861(3) 0.0768(2) 1.27880(19) Uani 0.0294(11) 2 1 d
C30 C 0.2373(3) 0.0870(2) 1.19143(19) Uani 0.0249(10) 2 1 d
C31 C 0.3169(3) 0.13956(19) 1.10202(18) Uani 0.0222(10) 2 1 d
C32 C 0.4552(3) 0.18086(18) 1.09940(17) Uani 0.0189(9) 2 1 d
C33 C 0.7538(3) 0.32250(18) 0.89358(17) Uani 0.0189(9) 2 1 d
C34 C 0.7302(3) 0.42263(19) 0.83309(16) Uani 0.0186(9) 2 1 d
C35 C 0.8027(3) 0.4626(2) 0.73856(17) Uani 0.0214(10) 2 1 d
C36 C 0.8994(3) 0.4013(2) 0.70402(19) Uani 0.0276(11) 2 1 d
C37 C 0.9228(3) 0.3024(2) 0.76275(20) Uani 0.0274(11) 2 1 d
C38 C 0.8509(3) 0.2619(2) 0.85778(19) Uani 0.0249(10) 2 1 d
H21 H 0.973(3) 0.3798(18) 0.9630(5) Uiso 0.0306 2 1 d
H22 H 1.198(2) 0.4066(17) 1.0275(15) Uiso 0.0338 2 1 d
H23 H 1.2101(18) 0.337(2) 1.2091(18) Uiso 0.0341 2 1 d
H24 H 0.977(3) 0.2404(18) 1.3196(2) Uiso 0.0305 2 1 d
H28 H 0.462(3) 0.114(2) 1.3420(10) Uiso 0.0313 2 1 d
H29 H 0.221(3) 0.0267(16) 1.3436(11) Uiso 0.0353 2 1 d
H31 H 0.263(3) 0.1440(19) 1.0401(11) Uiso 0.0266 2 1 d
H35 H 0.777(3) 0.5393(6) 0.6936(15) Uiso 0.0256 2 1 d
H36 H 0.953(3) 0.4371(18) 0.6304(7) Uiso 0.0331 2 1 d
H37 H 0.994(2) 0.2517(16) 0.7389(19) Uiso 0.0329 2 1 d
H38 H 0.880(3) 0.1857(7) 0.9023(16) Uiso 0.0299 2 1 d
H20 H 0.505(3) 0.579(2) 0.9171(16) Uiso 0.031 2 1 d
H5o H 0.716(3) 0.1764(18) 1.3294(3) Uiso 0.0259 2 1 d

loop_
_atom_site_aniso_label
_atom_site_aniso_type_symbol
_atom_site_aniso_U_11
_atom_site_aniso_U_22
_atom_site_aniso_U_33
_atom_site_aniso_U_12
_atom_site_aniso_U_13
_atom_site_aniso_U_23
Br1 Br 0.03108(16) 0.02376(15) 0.02174(14) -0.00886(12) 0.00000(11) -0.00167(11)
O1 O 0.0135(8) 0.0173(9) 0.0181(8) -0.0007(7) -0.0029(7) -0.0083(7)
O2 O 0.0114(8) 0.0174(9) 0.0170(8) -0.0004(6) -0.0018(6) -0.0093(7)
O3 O 0.0184(9) 0.0211(9) 0.0171(8) -0.0044(7) 0.0006(7) -0.0103(7)
B1 B 0.0187(13) 0.0153(14) 0.0062(12) -0.0007(11) -0.0005(10) -0.0053(10)
B2 B 0.0151(13) 0.0187(14) 0.0139(13) 0.0001(11) -0.0031(10) -0.0084(11)
N1 N 0.0128(10) 0.0157(10) 0.0168(10) -0.0010(8) -0.0019(8) -0.0084(8)
N2 N 0.0221(11) 0.0183(11) 0.0184(10) 0.0004(9) -0.0079(8) -0.0096(9)
C1 C 0.0173(12) 0.0166(12) 0.0169(12) -0.0021(10) -0.0052(9) -0.0084(10)
C2 C 0.0264(14) 0.0203(13) 0.0163(13) -0.0074(11) -0.0021(10) -0.0065(11)
C3 C 0.0296(14) 0.0217(14) 0.0190(13) -0.0015(11) -0.0014(11) -0.0070(11)
C4 C 0.0360(16) 0.0257(15) 0.0164(13) 0.0000(12) -0.0061(11) -0.0085(12)
C5 C 0.0369(16) 0.0242(15) 0.0175(13) -0.0022(12) -0.0103(11) -0.0090(11)
C6 C 0.0223(13) 0.0195(13) 0.0207(13) -0.0015(10) -0.0082(10) -0.0115(11)
C7 C 0.0127(11) 0.0142(12) 0.0198(12) 0.0014(9) -0.0019(9) -0.0070(10)
C8 C 0.0148(11) 0.0146(12) 0.0198(12) -0.0014(9) -0.0036(9) -0.0078(10)
C9 C 0.0185(12) 0.0152(13) 0.0237(13) -0.0026(10) -0.0040(10) -0.0092(11)
C10 C 0.0201(13) 0.0161(13) 0.0247(14) -0.0033(10) -0.0029(10) -0.0059(11)
C11 C 0.0150(12) 0.0184(13) 0.0214(13) -0.0030(10) -0.0002(10) -0.0048(10)
C12 C 0.0180(12) 0.0201(13) 0.0178(13) -0.0037(10) -0.0003(10) -0.0058(11)
C13 C 0.0140(11) 0.0176(12) 0.0165(12) -0.0014(9) -0.0013(9) -0.0069(10)
C14 C 0.0157(12) 0.0151(12) 0.0136(11) -0.0018(9) -0.0019(9) -0.0066(9)
C15 C 0.0128(11) 0.0166(12) 0.0146(11) -0.0013(9) -0.0042(9) -0.0052(10)
C16 C 0.0124(12) 0.0225(14) 0.0235(13) -0.0018(10) -0.0012(10) -0.0114(11)
C17 C 0.0128(12) 0.0240(14) 0.0332(14) 0.0047(11) -0.0048(11) -0.0162(12)
C18 C 0.0164(13) 0.0248(15) 0.0321(14) 0.0058(11) -0.0053(11) -0.0148(12)
C19 C 0.0197(13) 0.0159(13) 0.0232(13) 0.0016(10) -0.0052(10) -0.0097(11)
Br2 Br 0.02619(16) 0.0470(2) 0.03340(17) -0.01478(13) -0.00007(12) -0.01435(15)
O4 O 0.0237(9) 0.0206(9) 0.0098(8) -0.0033(7) 0.0002(7) -0.0040(7)
O5 O 0.0243(10) 0.0216(10) 0.0138(9) -0.0021(8) -0.0015(7) -0.0044(7)
O6 O 0.0296(10) 0.0273(10) 0.0113(8) -0.0077(8) -0.0002(7) -0.0089(7)
B3 B 0.0173(14) 0.0233(16) 0.0160(13) -0.0040(12) -0.0062(11) -0.0084(12)
B4 B 0.0221(15) 0.0255(16) 0.0121(13) -0.0036(12) -0.0014(11) -0.0086(12)
N3 N 0.0219(11) 0.0168(11) 0.0129(10) -0.0015(8) 0.0001(8) -0.0052(8)
N4 N 0.0289(12) 0.0231(12) 0.0122(10) -0.0030(9) -0.0029(9) -0.0062(9)
C20 C 0.0256(14) 0.0201(13) 0.0117(12) -0.0048(11) -0.0007(10) -0.0045(10)
C21 C 0.0287(15) 0.0292(15) 0.0158(13) -0.0102(12) -0.0006(11) -0.0049(11)
C22 C 0.0288(15) 0.0333(16) 0.0230(14) -0.0121(12) -0.0032(11) -0.0096(12)
C23 C 0.0308(15) 0.0345(16) 0.0211(14) -0.0087(13) -0.0068(12) -0.0097(12)
C24 C 0.0301(15) 0.0298(15) 0.0162(13) -0.0058(12) -0.0052(11) -0.0072(12)
C25 C 0.0280(14) 0.0268(14) 0.0080(11) -0.0035(11) -0.0016(10) -0.0045(11)
C26 C 0.0218(13) 0.0165(13) 0.0167(12) -0.0016(10) 0.0008(10) -0.0069(10)
C27 C 0.0253(13) 0.0209(13) 0.0114(12) -0.0006(10) -0.0011(10) -0.0053(10)
C28 C 0.0241(14) 0.0360(16) 0.0136(13) -0.0055(12) 0.0004(11) -0.0049(12)
C29 C 0.0258(15) 0.0400(17) 0.0180(14) -0.0094(12) -0.0006(11) -0.0057(12)
C30 C 0.0247(14) 0.0287(15) 0.0207(14) -0.0046(12) 0.0009(11) -0.0094(12)
C31 C 0.0244(14) 0.0237(14) 0.0190(13) -0.0044(11) -0.0012(11) -0.0088(11)
C32 C 0.0216(13) 0.0193(13) 0.0156(12) -0.0021(10) -0.0001(10) -0.0071(10)
C33 C 0.0229(13) 0.0216(14) 0.0144(12) -0.0033(11) -0.0015(10) -0.0090(11)
C34 C 0.0220(13) 0.0231(14) 0.0101(11) -0.0069(10) -0.0018(9) -0.0049(10)
C35 C 0.0212(13) 0.0278(15) 0.0140(12) -0.0042(11) 0.0029(10) -0.0080(11)
C36 C 0.0259(14) 0.0404(18) 0.0175(13) -0.0074(13) 0.0026(11) -0.0129(13)
C37 C 0.0237(14) 0.0390(18) 0.0237(14) 0.0008(12) 0.0012(11) -0.0182(13)
C38 C 0.0275(14) 0.0305(16) 0.0188(14) 0.0014(12) -0.0020(11) -0.0124(12)

loop_
_atom_type_symbol
_atom_type_scat_dispersion_real
_atom_type_scat_dispersion_imag
_atom_type_scat_source
_atom_type_scat_versus_stol_list
C 0.0033 0.0016 'International Tables Vol C tables 4.2.6.8 and 6.1.1.1'
;
 stol     0.00    0.05    0.10    0.15    0.20    0.25    0.30    0.35    0.40
  f      6.000   5.755   5.129   4.349   3.605   2.992   2.530   2.198   1.966
 stol     0.45    0.50    0.55    0.60    0.65    0.70    0.75    0.80    0.85
  f      1.805   1.690   1.604   1.535   1.476   1.422   1.369   1.317   1.265
 stol     0.90    0.95    1.00    1.05    1.10    1.15    1.20    1.25    1.30
  f      1.213   1.161   1.109   1.058   1.007   0.958   0.910   0.863   0.818
 stol     1.35    1.40    1.45    1.50    1.55    1.60    1.65    1.70    1.75
  f      0.775   0.734   0.694   0.656   0.621   0.587   0.554   0.524   0.495
;
H 0.0000 0.0000 'International Tables Vol C tables 4.2.6.8 and 6.1.1.1'
;
 stol     0.00    0.05    0.10    0.15    0.20    0.25    0.30    0.35    0.40
  f      1.000   0.943   0.801   0.628   0.469   0.341   0.246   0.178   0.130
 stol     0.45    0.50    0.55    0.60    0.65    0.70    0.75    0.80    0.85
  f      0.096   0.071   0.054   0.041   0.032   0.025   0.020   0.016   0.013
 stol     0.90    0.95    1.00    1.05    1.10    1.15    1.20    1.25    1.30
  f      0.011   0.009   0.007   0.006   0.005   0.004   0.004   0.003   0.003
 stol     1.35    1.40    1.45    1.50    1.55    1.60    1.65    1.70    1.75
  f      0.002   0.002   0.002   0.002   0.001   0.001   0.001   0.001   0.001
;
B 0.0013 0.0007 'International Tables Vol C tables 4.2.6.8 and 6.1.1.1'
;
 stol     0.00    0.05    0.10    0.15    0.20    0.25    0.30    0.35    0.40
  f      5.000   4.726   4.069   3.334   2.720   2.280   1.990   1.804   1.681
 stol     0.45    0.50    0.55    0.60    0.65    0.70    0.75    0.80    0.85
  f      1.594   1.523   1.459   1.397   1.334   1.270   1.206   1.142   1.078
 stol     0.90    0.95    1.00    1.05    1.10    1.15    1.20    1.25    1.30
  f      1.016   0.955   0.896   0.840   0.787   0.736   0.688   0.643   0.600
 stol     1.35    1.40    1.45    1.50    1.55    1.60    1.65    1.70    1.75
  f      0.561   0.524   0.489   0.457   0.426   0.398   0.372   0.348   0.325
;
Br -0.2901 2.4595 'International Tables Vol C tables 4.2.6.8 and 6.1.1.1'
;
 stol     0.00    0.05    0.10    0.15    0.20    0.25    0.30    0.35    0.40
  f     35.000  34.295  32.466  30.121  27.773  25.669  23.849  22.261  20.834
 stol     0.45    0.50    0.55    0.60    0.65    0.70    0.75    0.80    0.85
  f     19.512  18.260  17.064  15.922  14.838  13.819  12.872  12.001  11.209
 stol     0.90    0.95    1.00    1.05    1.10    1.15    1.20    1.25    1.30
  f     10.493   9.853   9.284   8.780   8.337   7.947   7.604   7.303   7.037
 stol     1.35    1.40    1.45    1.50    1.55    1.60    1.65    1.70    1.75
  f      6.801   6.590   6.401   6.228   6.069   5.922   5.783   5.650   5.524
;
N 0.0061 0.0033 'International Tables Vol C tables 4.2.6.8 and 6.1.1.1'
;
 stol     0.00    0.05    0.10    0.15    0.20    0.25    0.30    0.35    0.40
  f      7.000   6.781   6.197   5.420   4.612   3.881   3.273   2.795   2.432
 stol     0.45    0.50    0.55    0.60    0.65    0.70    0.75    0.80    0.85
  f      2.162   1.963   1.816   1.706   1.621   1.552   1.494   1.443   1.395
 stol     0.90    0.95    1.00    1.05    1.10    1.15    1.20    1.25    1.30
  f      1.349   1.304   1.260   1.216   1.172   1.128   1.085   1.042   1.000
 stol     1.35    1.40    1.45    1.50    1.55    1.60    1.65    1.70    1.75
  f      0.958   0.917   0.878   0.839   0.802   0.766   0.731   0.697   0.665
;
O 0.0106 0.0060 'International Tables Vol C tables 4.2.6.8 and 6.1.1.1'
;
 stol     0.00    0.05    0.10    0.15    0.20    0.25    0.30    0.35    0.40
  f      8.000   7.800   7.253   6.493   5.658   4.855   4.142   3.544   3.059
 stol     0.45    0.50    0.55    0.60    0.65    0.70    0.75    0.80    0.85
  f      2.675   2.377   2.147   1.971   1.835   1.728   1.644   1.574   1.516
 stol     0.90    0.95    1.00    1.05    1.10    1.15    1.20    1.25    1.30
  f      1.465   1.419   1.376   1.335   1.295   1.256   1.217   1.179   1.141
 stol     1.35    1.40    1.45    1.50    1.55    1.60    1.65    1.70    1.75
  f      1.103   1.066   1.029   0.993   0.957   0.922   0.888   0.854   0.821
;

loop_
_geom_angle_atom_site_label_1
_geom_angle_atom_site_label_2
_geom_angle_atom_site_label_3
_geom_angle
O1 B1 O2 122.1(2)
O1 B1 C15 128.1(2)
O2 B1 C15 109.8(2)
N1 B2 C14 112.2(2)
B2 N1 C1 127.9(2)
B2 N1 C7 124.03(17)
C1 N1 C7 107.8(2)
C1 N2 C5 121.15(19)
C1 N2 C6 108.7(2)
C5 N2 C6 130.2(2)
N1 C1 N2 107.8(2)
N1 C1 C2 131.8(3)
N2 C1 C2 120.4(2)
C1 C2 C3 117.9(3)
C2 C3 C4 120.6(2)
C3 C4 C5 120.6(3)
N2 C5 C4 119.3(3)
N2 C6 C7 106.5(3)
N1 C7 C6 109.2(2)
N1 C7 C8 118.2(3)
C6 C7 C8 132.6(3)
C7 C8 C9 122.8(3)
C7 C8 C13 117.9(3)
C9 C8 C13 119.3(2)
C8 C9 C10 121.5(3)
C9 C10 C11 118.0(3)
Br1 C11 C10 119.0(2)
Br1 C11 C12 118.1(2)
C10 C11 C12 122.9(2)
C11 C12 C13 118.4(3)
O3 C13 C8 122.7(2)
O3 C13 C12 117.4(3)
C8 C13 C12 119.9(3)
B2 C14 C15 108.7(2)
B2 C14 C19 132.5(3)
C15 C14 C19 118.8(2)
B1 C15 C14 106.20(19)
B1 C15 C16 132.9(3)
C14 C15 C16 120.8(2)
C15 C16 C17 119.4(3)
C16 C17 C18 120.1(3)
C17 C18 C19 120.4(3)
C14 C19 C18 120.4(3)
O4 B3 O5 123.6(2)
O4 B3 C34 109.8(2)
O5 B3 C34 126.6(2)
N3 B4 C33 118.0(2)
B4 N3 C20 129.71(16)
B4 N3 C26 121.1(2)
C20 N3 C26 107.6(2)
C20 N4 C24 121.8(2)
C20 N4 C25 108.6(2)
C24 N4 C25 129.66(19)
N3 C20 N4 108.20(19)
N3 C20 C21 132.2(3)
N4 C20 C21 119.6(3)
C20 C21 C22 118.2(3)
C21 C22 C23 120.9(2)
C22 C23 C24 119.8(3)
N4 C24 C23 119.7(3)
N4 C25 C26 106.6(2)
N3 C26 C25 109.0(2)
N3 C26 C27 119.5(3)
C25 C26 C27 131.5(2)
C26 C27 C28 123.0(3)
C26 C27 C32 117.9(2)
C28 C27 C32 119.0(3)
C27 C28 C29 121.8(3)
C28 C29 C30 117.7(2)
Br2 C30 C29 119.04(18)
Br2 C30 C31 118.3(2)
C29 C30 C31 122.7(3)
C30 C31 C32 118.8(3)
O6 C32 C27 121.6(2)
O6 C32 C31 118.3(3)
C27 C32 C31 120.0(2)
B4 C33 C34 108.2(2)
B4 C33 C38 132.3(2)
C34 C33 C38 119.4(2)
B3 C34 C33 106.6(2)
B3 C34 C35 132.6(2)
C33 C34 C35 120.8(3)
C34 C35 C36 119.2(2)
C35 C36 C37 120.5(2)
C36 C37 C38 120.6(3)
C33 C38 C37 119.6(2)

loop_
_geom_bond_atom_site_label_1
_geom_bond_atom_site_label_2
_geom_bond_distance
Br1 C11 1.894(2)
O1 B1 1.345(4)
O2 B1 1.381(3)
O3 C13 1.336(3)
B1 C15 1.563(4)
B2 N1 1.577(4)
B2 C14 1.602(4)
N1 C1 1.350(3)
N1 C7 1.382(4)
N2 C1 1.379(4)
N2 C5 1.372(3)
N2 C6 1.380(3)
C1 C2 1.409(4)
C2 C3 1.369(4)
C3 C4 1.414(5)
C4 C5 1.357(4)
C6 C7 1.358(5)
C7 C8 1.455(3)
C8 C9 1.405(4)
C8 C13 1.406(5)
C9 C10 1.382(3)
C10 C11 1.399(5)
C11 C12 1.381(4)
C12 C13 1.414(3)
C14 C15 1.411(4)
C14 C19 1.399(4)
C15 C16 1.399(3)
C16 C17 1.394(4)
C17 C18 1.400(4)
C18 C19 1.390(4)
Br2 C30 1.899(3)
O4 B3 1.364(3)
O5 B3 1.353(3)
O6 C32 1.341(3)
B3 C34 1.571(4)
B4 N3 1.578(3)
B4 C33 1.603(4)
N3 C20 1.355(4)
N3 C26 1.383(3)
N4 C20 1.379(3)
N4 C24 1.370(4)
N4 C25 1.379(3)
C20 C21 1.409(3)
C21 C22 1.376(4)
C22 C23 1.417(4)
C23 C24 1.357(3)
C25 C26 1.371(4)
C26 C27 1.443(4)
C27 C28 1.390(3)
C27 C32 1.413(5)
C28 C29 1.395(4)
C29 C30 1.392(5)
C30 C31 1.385(3)
C31 C32 1.401(4)
C33 C34 1.403(3)
C33 C38 1.407(4)
C34 C35 1.394(4)
C35 C36 1.403(4)
C36 C37 1.383(3)
C37 C38 1.399(4)

loop_
_geom_hbond_atom_site_label_D
_geom_hbond_atom_site_label_H
_geom_hbond_atom_site_label_A
_geom_hbond_site_symmetry_A
_geom_hbond_distance_DH
_geom_hbond_distance_HA
_geom_hbond_distance_DA
_geom_hbond_angle_DHA
O1 H1o O2 2_656 0.985(16) 1.693(15) 2.672(2) 172(2)
C5 H5 O6 . 1.08(4) 2.20(3) 3.163(4) 146.7(18)
C12 H12 O5 2_666 1.08(2) 2.38(2) 3.326(4) 146(2)
C16 H16 O1 2_556 1.08(2) 2.48(3) 3.270(4) 129.5(15)
C23 H23 O5 2_767 1.08(3) 2.39(2) 3.212(3) 132.0(18)
O5 H20 O4 2_667 0.98(3) 1.72(3) 2.692(2) 169(3)
C25 H5o O1 2_657 1.082(6) 2.370(15) 3.343(3) 149(2)

loop_
_restr_distance_atom_site_label_1
_restr_distance_atom_site_label_2
_restr_distance_target
_restr_distance_target_weight_param
O1 H1o 0.983 0.001
C2 H2 1.083 0.001
C3 H3 1.083 0.001
C4 H4 1.083 0.001
C5 H5 1.083 0.001
C6 H6 1.083 0.001
C9 H9 1.083 0.001
C10 H10 1.083 0.001
C12 H12 1.083 0.001
C16 H16 1.083 0.001
C17 H17 1.083 0.001
C18 H18 1.083 0.001
C19 H19 1.083 0.001
C21 H21 1.083 0.001
C22 H22 1.083 0.001
C23 H23 1.083 0.001
C24 H24 1.083 0.001
C28 H28 1.083 0.001
C29 H29 1.083 0.001
C31 H31 1.083 0.001
C35 H35 1.083 0.001
C36 H36 1.083 0.001
C37 H37 1.083 0.001
C38 H38 1.083 0.001
O5 H20 0.983 0.001
C25 H5o 1.083 0.001

_cod_database_fobs_code 2108339
